data_2222634
loop_
_publ_author_name
'Lv, Lu-Ping'
'Yu, Tie-Ming'
'Yu, Wen-Bo'
'Li, Wei-Wei'
'Hu, Xian-Chao'

_publ_section_title
;
 <i>N</i>'-(3,4-Dihydroxybenzylidene)acetohydrazide monohydrate
;
_journal_coeditor_code CI2851
_journal_issue 8
_journal_name_full 'Acta Crystallographica Section E'
_journal_page_first o1897
_journal_paper_doi 10.1107/S1600536809027299
_journal_volume 65
_journal_year 2009
_chemical_formula_iupac 'C9 H10 N2 O3, H2 O'
_chemical_formula_moiety 'C9 H10 N2 O3, H2 O'
_chemical_formula_sum 'C9 H12 N2 O4'
_chemical_formula_weight 212.21
_chemical_name_systematic
;
<i>N</i>'-(3,4-Dihydroxybenzylidene)acetohydrazide monohydrate
;
_space_group_IT_number 14
_symmetry_cell_setting monoclinic
_symmetry_space_group_name_Hall '-P 2ybc'
_symmetry_space_group_name_H-M 'P 1 21/c 1'
_atom_sites_solution_hydrogens geom
_atom_sites_solution_primary direct
_atom_sites_solution_secondary difmap
_audit_creation_method SHELXL-97
_cell_angle_alpha 90.00
_cell_angle_beta 106.435(5)
_cell_angle_gamma 90.00
_cell_formula_units_Z 4
_cell_length_a 9.325(4)
_cell_length_b 13.877(7)
_cell_length_c 8.210(4)
_cell_measurement_reflns_used 1765
_cell_measurement_temperature 223(2)
_cell_measurement_theta_max 25.0
_cell_measurement_theta_min 2.3
_cell_volume 1019.0(8)
_computing_cell_refinement 'SAINT (Bruker, 2002)'
_computing_data_collection 'SMART (Bruker, 2002)'
_computing_data_reduction 'SAINT (Bruker, 2002)'
_computing_molecular_graphics 'SHELXTL (Sheldrick, 2008)'
_computing_publication_material 'SHELXTL (Sheldrick, 2008)'
_computing_structure_refinement 'SHELXL97 (Sheldrick, 2008)'
_computing_structure_solution 'SHELXS97 (Sheldrick, 2008)'
_diffrn_ambient_temperature 223(2)
_diffrn_measured_fraction_theta_full 0.979
_diffrn_measured_fraction_theta_max 0.989
_diffrn_measurement_device_type 'Bruker SMART CCD area-detector'
_diffrn_measurement_method '\f and \w'
_diffrn_radiation_monochromator graphite
_diffrn_radiation_source 'fine-focus sealed tube'
_diffrn_radiation_type MoK\a
_diffrn_radiation_wavelength 0.71073
_diffrn_reflns_av_R_equivalents 0.0196
_diffrn_reflns_av_sigmaI/netI 0.0203
_diffrn_reflns_limit_h_max 11
_diffrn_reflns_limit_h_min -10
_diffrn_reflns_limit_k_max 15
_diffrn_reflns_limit_k_min -16
_diffrn_reflns_limit_l_max 9
_diffrn_reflns_limit_l_min -9
_diffrn_reflns_number 5060
_diffrn_reflns_theta_full 25.03
_diffrn_reflns_theta_max 25.03
_diffrn_reflns_theta_min 2.28
_diffrn_standards_number 0
_exptl_absorpt_coefficient_mu 0.110
_exptl_absorpt_correction_T_max 0.9793
_exptl_absorpt_correction_T_min 0.9770
_exptl_absorpt_correction_type multi-scan
_exptl_absorpt_process_details '(SADABS; Bruker, 2002)'
_exptl_crystal_colour colourless
_exptl_crystal_density_diffrn 1.383
_exptl_crystal_density_method 'not measured'
_exptl_crystal_description Block
_exptl_crystal_F_000 448
_exptl_crystal_size_max 0.25
_exptl_crystal_size_mid 0.22
_exptl_crystal_size_min 0.20
_refine_diff_density_max 0.174
_refine_diff_density_min -0.175
_refine_ls_extinction_coef 0.048(5)
_refine_ls_extinction_expression Fc^*^=kFc[1+0.001xFc^2^\l^3^/sin(2\q)]^-1/4^
_refine_ls_extinction_method 'SHELXL97 (Sheldrick, 2008)'
_refine_ls_goodness_of_fit_ref 1.029
_refine_ls_hydrogen_treatment mixed
_refine_ls_matrix_type full
_refine_ls_number_parameters 148
_refine_ls_number_reflns 1765
_refine_ls_number_restraints 0
_refine_ls_restrained_S_all 1.029
_refine_ls_R_factor_all 0.0364
_refine_ls_R_factor_gt 0.0340
_refine_ls_shift/su_max 0.001
_refine_ls_shift/su_mean 0.000
_refine_ls_structure_factor_coef Fsqd
_refine_ls_weighting_details 'calc w=1/[\s^2^(Fo^2^)+(0.061P)^2^+0.2305P] where P=(Fo^2^+2Fc^2^)/3'
_refine_ls_weighting_scheme calc
_refine_ls_wR_factor_gt 0.1002
_refine_ls_wR_factor_ref 0.1022
_reflns_number_gt 1640
_reflns_number_total 1765
_reflns_threshold_expression I>2\s(I)
_cod_data_source_file ci2851.cif
_cod_data_source_block I
_cod_depositor_comments
;
The following automatic conversions were performed:
'_symmetry_cell_setting' value 'Monoclinic' changed to 'monoclinic'
according to '/home/saulius/struct/CIF-dictionaries/cif_core.dic'
dictionary named 'cif_core.dic' version 2.4.1 from 2010-06-29.

Automatic conversion script
Id: cif_fix_enum 1527 2010-12-29 10:47:43Z saulius 

The following automatic conversions were performed:

'_symmetry_cell_setting' value 'Monoclinic' changed to 'monoclinic'
according to /home/saulius/struct/CIF-dictionaries/cif_core.dic
dictionary named 'cif_core.dic' version 2.4.1 from 2010-06-29.

Automatic conversion script
Id: cif_fix_values 1715 2011-07-08 13:25:40Z adriana 
;
_cod_original_sg_symbol_H-M 'P 21/c '
_cod_database_code 2222634
_cod_database_fobs_code 2222634

loop_
_symmetry_equiv_pos_as_xyz
'x, y, z'
'-x, y+1/2, -z+1/2'
'-x, -y, -z'
'x, -y-1/2, z-1/2'

loop_
_atom_site_type_symbol
_atom_site_label
_atom_site_fract_x
_atom_site_fract_y
_atom_site_fract_z
_atom_site_U_iso_or_equiv
_atom_site_adp_type
_atom_site_calc_flag
_atom_site_refinement_flags
_atom_site_occupancy
_atom_site_disorder_assembly
_atom_site_disorder_group
H H1E 0.587(2) 0.2853(17) 0.445(3) 0.074(7) Uiso d . 1 . .
H H1F 0.708(3) 0.3160(19) 0.554(4) 0.098(9) Uiso d . 1 . .
O O1 0.52471(13) 0.68267(7) 0.22048(14) 0.0454(3) Uani d . 1 . .
H H1 0.4899 0.6582 0.2919 0.068 Uiso calc R 1 . .
O O2 0.56486(12) 0.50802(7) 0.36246(13) 0.0457(3) Uani d . 1 . .
H H2 0.5820 0.4528 0.3981 0.068 Uiso calc R 1 . .
O O3 0.95803(14) 0.14282(8) 0.12355(14) 0.0552(4) Uani d . 1 . .
C C1 0.70188(15) 0.45382(10) 0.16721(16) 0.0341(3) Uani d . 1 . .
H H1A 0.7158 0.3923 0.2140 0.041 Uiso calc R 1 . .
C C6 0.75933(14) 0.47698(10) 0.03162(16) 0.0338(3) Uani d . 1 . .
C C2 0.62483(15) 0.52199(9) 0.23148(16) 0.0328(3) Uani d . 1 . .
C C3 0.60346(15) 0.61461(10) 0.16033(17) 0.0345(3) Uani d . 1 . .
C C7 0.84173(15) 0.40745(10) -0.04047(17) 0.0366(3) Uani d . 1 . .
H H7 0.8769 0.4262 -0.1309 0.044 Uiso calc R 1 . .
C C8 0.99310(16) 0.17592(10) 0.00126(17) 0.0375(3) Uani d . 1 . .
C C4 0.66068(17) 0.63811(11) 0.02822(19) 0.0418(4) Uani d . 1 . .
H H4 0.6473 0.6998 -0.0179 0.050 Uiso calc R 1 . .
C C5 0.73807(16) 0.56971(11) -0.03575(18) 0.0412(4) Uani d . 1 . .
H H5 0.7765 0.5859 -0.1251 0.049 Uiso calc R 1 . .
N N1 0.86712(13) 0.32131(8) 0.01702(14) 0.0364(3) Uani d . 1 . .
N N2 0.94966(13) 0.26400(9) -0.06162(14) 0.0380(3) Uani d . 1 . .
H H2A 0.9728 0.2846 -0.1497 0.046 Uiso calc R 1 . .
C C9 1.08651(18) 0.12110(13) -0.08811(19) 0.0483(4) Uani d . 1 . .
H H9A 1.1843 0.1107 -0.0117 0.072 Uiso calc R 1 . .
H H9B 1.0949 0.1573 -0.1846 0.072 Uiso calc R 1 . .
H H9C 1.0403 0.0601 -0.1254 0.072 Uiso calc R 1 . .
O O1W 0.62190(16) 0.32929(8) 0.51868(17) 0.0472(3) Uani d . 1 . .

loop_
_atom_site_aniso_label
_atom_site_aniso_U_11
_atom_site_aniso_U_22
_atom_site_aniso_U_33
_atom_site_aniso_U_12
_atom_site_aniso_U_13
_atom_site_aniso_U_23
O1 0.0601(7) 0.0354(6) 0.0490(6) 0.0077(5) 0.0288(5) 0.0011(4)
O2 0.0665(7) 0.0386(6) 0.0438(6) 0.0082(5) 0.0350(5) 0.0048(4)
O3 0.0887(9) 0.0445(6) 0.0447(6) 0.0080(6) 0.0390(6) 0.0052(5)
C1 0.0409(7) 0.0310(7) 0.0331(7) 0.0005(5) 0.0148(6) 0.0008(5)
C6 0.0349(7) 0.0369(7) 0.0319(7) -0.0028(5) 0.0133(5) -0.0022(5)
C2 0.0366(7) 0.0349(7) 0.0295(6) -0.0026(5) 0.0138(5) -0.0019(5)
C3 0.0365(7) 0.0322(7) 0.0362(7) -0.0008(5) 0.0127(5) -0.0031(5)
C7 0.0399(7) 0.0420(8) 0.0324(7) -0.0034(6) 0.0175(6) -0.0014(6)
C8 0.0438(8) 0.0430(8) 0.0273(6) 0.0011(6) 0.0126(6) -0.0035(5)
C4 0.0499(8) 0.0342(8) 0.0461(8) 0.0014(6) 0.0213(7) 0.0073(6)
C5 0.0457(8) 0.0443(8) 0.0401(8) -0.0023(6) 0.0229(6) 0.0055(6)
N1 0.0408(6) 0.0401(7) 0.0336(6) 0.0012(5) 0.0191(5) -0.0028(5)
N2 0.0478(7) 0.0425(7) 0.0317(6) 0.0049(5) 0.0242(5) 0.0012(5)
C9 0.0533(9) 0.0556(10) 0.0388(8) 0.0155(7) 0.0177(7) 0.0000(7)
O1W 0.0532(7) 0.0412(6) 0.0542(7) 0.0047(5) 0.0265(6) -0.0013(5)

loop_
_atom_type_symbol
_atom_type_description
_atom_type_scat_dispersion_real
_atom_type_scat_dispersion_imag
_atom_type_scat_source
C C 0.0033 0.0016 'International Tables Vol C Tables 4.2.6.8 and 6.1.1.4'
H H 0.0000 0.0000 'International Tables Vol C Tables 4.2.6.8 and 6.1.1.4'
N N 0.0061 0.0033 'International Tables Vol C Tables 4.2.6.8 and 6.1.1.4'
O O 0.0106 0.0060 'International Tables Vol C Tables 4.2.6.8 and 6.1.1.4'

loop_
_geom_angle_atom_site_label_1
_geom_angle_atom_site_label_2
_geom_angle_atom_site_label_3
_geom_angle_site_symmetry_1
_geom_angle_site_symmetry_3
_geom_angle
_geom_angle_publ_flag
C3 O1 H1 . . 109.5 ?
C2 O2 H2 . . 109.5 ?
C2 C1 C6 . . 120.24(12) ?
C2 C1 H1A . . 119.9 ?
C6 C1 H1A . . 119.9 ?
C5 C6 C1 . . 118.93(13) ?
C5 C6 C7 . . 118.82(12) ?
C1 C6 C7 . . 122.25(12) ?
O2 C2 C1 . . 125.46(12) ?
O2 C2 C3 . . 114.74(12) ?
C1 C2 C3 . . 119.80(12) ?
O1 C3 C4 . . 119.15(12) ?
O1 C3 C2 . . 120.57(12) ?
C4 C3 C2 . . 120.28(13) ?
N1 C7 C6 . . 122.05(12) ?
N1 C7 H7 . . 119.0 ?
C6 C7 H7 . . 119.0 ?
O3 C8 N2 . . 122.18(13) ?
O3 C8 C9 . . 122.47(14) ?
N2 C8 C9 . . 115.35(12) ?
C3 C4 C5 . . 119.80(13) ?
C3 C4 H4 . . 120.1 ?
C5 C4 H4 . . 120.1 ?
C4 C5 C6 . . 120.95(13) ?
C4 C5 H5 . . 119.5 ?
C6 C5 H5 . . 119.5 ?
C7 N1 N2 . . 115.60(11) ?
C8 N2 N1 . . 119.30(11) ?
C8 N2 H2A . . 120.3 ?
N1 N2 H2A . . 120.3 ?
C8 C9 H9A . . 109.5 ?
C8 C9 H9B . . 109.5 ?
H9A C9 H9B . . 109.5 ?
C8 C9 H9C . . 109.5 ?
H9A C9 H9C . . 109.5 ?
H9B C9 H9C . . 109.5 ?
H1E O1W H1F . . 103(2) ?

loop_
_geom_bond_atom_site_label_1
_geom_bond_atom_site_label_2
_geom_bond_site_symmetry_2
_geom_bond_distance
_geom_bond_publ_flag
O1 C3 . 1.3713(17) ?
O1 H1 . 0.82 ?
O2 C2 . 1.3591(17) ?
O2 H2 . 0.82 ?
O3 C8 . 1.2296(18) ?
C1 C2 . 1.3799(19) ?
C1 C6 . 1.4025(19) ?
C1 H1A . 0.93 ?
C6 C5 . 1.392(2) ?
C6 C7 . 1.4592(19) ?
C2 C3 . 1.4025(19) ?
C3 C4 . 1.377(2) ?
C7 N1 . 1.2823(19) ?
C7 H7 . 0.93 ?
C8 N2 . 1.3439(19) ?
C8 C9 . 1.496(2) ?
C4 C5 . 1.383(2) ?
C4 H4 . 0.93 ?
C5 H5 . 0.93 ?
N1 N2 . 1.3868(16) ?
N2 H2A . 0.86 ?
C9 H9A . 0.96 ?
C9 H9B . 0.96 ?
C9 H9C . 0.96 ?
O1W H1E . 0.85(3) ?
O1W H1F . 0.80(3) ?

loop_
_geom_hbond_atom_site_label_D
_geom_hbond_atom_site_label_H
_geom_hbond_atom_site_label_A
_geom_hbond_site_symmetry_A
_geom_hbond_distance_DH
_geom_hbond_distance_HA
_geom_hbond_distance_DA
_geom_hbond_angle_DHA
_geom_hbond_publ_flag
O1 H1 O2 . 0.82 2.22 2.6694(18) 115 yes
O1 H1 O1W 3_666 0.82 2.11 2.8529(18) 151 yes
O1W H1F O3 4_566 0.80(3) 2.31(3) 3.031(2) 152(3) yes
O1W H1F N1 4_566 0.80(3) 2.48(3) 3.101(2) 135(2) yes
O2 H2 O1W 1_555 0.82 1.96 2.7736(18) 171 yes
N2 H2A O3 4_565 0.86 2.09 2.9110(19) 160 yes
C7 H7 O3 4_565 0.93 2.53 3.311(2) 142 yes

loop_
_geom_torsion_atom_site_label_1
_geom_torsion_atom_site_label_2
_geom_torsion_atom_site_label_3
_geom_torsion_atom_site_label_4
_geom_torsion_site_symmetry_1
_geom_torsion_site_symmetry_2
_geom_torsion_site_symmetry_3
_geom_torsion_site_symmetry_4
_geom_torsion
_geom_torsion_publ_flag
C2 C1 C6 C5 . . . . 0.4(2) ?
C2 C1 C6 C7 . . . . 179.90(12) ?
C6 C1 C2 O2 . . . . -179.73(12) ?
C6 C1 C2 C3 . . . . 0.3(2) ?
O2 C2 C3 O1 . . . . -1.26(18) ?
C1 C2 C3 O1 . . . . 178.75(12) ?
O2 C2 C3 C4 . . . . 179.15(12) ?
C1 C2 C3 C4 . . . . -0.8(2) ?
C5 C6 C7 N1 . . . . 179.01(13) ?
C1 C6 C7 N1 . . . . -0.5(2) ?
O1 C3 C4 C5 . . . . -178.86(13) ?
C2 C3 C4 C5 . . . . 0.7(2) ?
C3 C4 C5 C6 . . . . 0.0(2) ?
C1 C6 C5 C4 . . . . -0.5(2) ?
C7 C6 C5 C4 . . . . 179.97(13) ?
C6 C7 N1 N2 . . . . -178.62(11) ?
O3 C8 N2 N1 . . . . 2.4(2) ?
C9 C8 N2 N1 . . . . -177.75(12) ?
C7 N1 N2 C8 . . . . 173.80(12) ?

loop_
_cod_related_entry_id
_cod_related_entry_database
_cod_related_entry_code
1 ChemSpider 30655831
